data_1517433
loop_
_publ_author_name
'Tominaga, Masahide'
'Yoneta, Tetsuro'
'Ohara, Kazuaki'
'Yamaguchi, Kentaro'
'Itoh, Tsutomu'
'Minamoto, Chihiro'
'Azumaya, Isao'

_publ_contact_author 'Masahide Tominaga'
_publ_section_title
;
 Self-Assembly of a Tetrapodal Adamantane with Carbazole Branches into
 Hollow Spherical Aggregates in Organic Media.
;
_journal_issue 17
_journal_name_full 'Organic letters'
_journal_page_first 4622
_journal_paper_doi 10.1021/ol502116m
_journal_volume 16
_journal_year 2014
_chemical_formula_sum 'C50 H42 N4'
_chemical_formula_weight 698.88
_chemical_name_systematic
; 
 ? 
;
_space_group_IT_number 82
_symmetry_cell_setting tetragonal
_symmetry_space_group_name_Hall 'I -4'
_symmetry_space_group_name_H-M 'I -4'
_atom_sites_solution_hydrogens geom
_atom_sites_solution_primary direct
_atom_sites_solution_secondary difmap
_audit_creation_method SHELXL-97
_cell_angle_alpha 90.00
_cell_angle_beta 90.00
_cell_angle_gamma 90.00
_cell_formula_units_Z 4
_cell_length_a 23.0796(14)
_cell_length_b 23.0796(14)
_cell_length_c 7.0154(6)
_cell_measurement_reflns_used 420
_cell_measurement_temperature 100(2)
_cell_measurement_theta_max 20
_cell_measurement_theta_min 3
_cell_volume 3736.9(5)
_computing_cell_refinement SMART
_computing_data_collection 'SMART (Bruker, 1998)'
_computing_data_reduction 'SAINT (Bruker 1998)'
_computing_molecular_graphics 'Bruker XP'
_computing_publication_material 'Bruker SHELXTL'
_computing_structure_refinement 'SHELXL-97 (Sheldrick, 1997)'
_computing_structure_solution 'SHELXS-97 (Sheldrick, 1990)'
_diffrn_ambient_temperature 100(2)
_diffrn_measured_fraction_theta_full 0.962
_diffrn_measured_fraction_theta_max 0.962
_diffrn_measurement_device_type 'APEX II CCD area detector'
_diffrn_measurement_method '\f and \w scans'
_diffrn_radiation_monochromator graphite
_diffrn_radiation_source 'fine-focus sealed tube'
_diffrn_radiation_type MoK\a
_diffrn_radiation_wavelength 0.71073
_diffrn_reflns_av_R_equivalents 0.0794
_diffrn_reflns_av_sigmaI/netI 0.0520
_diffrn_reflns_limit_h_max 29
_diffrn_reflns_limit_h_min -29
_diffrn_reflns_limit_k_max 29
_diffrn_reflns_limit_k_min -28
_diffrn_reflns_limit_l_max 8
_diffrn_reflns_limit_l_min -8
_diffrn_reflns_number 17880
_diffrn_reflns_theta_full 27.37
_diffrn_reflns_theta_max 27.37
_diffrn_reflns_theta_min 1.76
_diffrn_standards_decay_% none
_exptl_absorpt_coefficient_mu 0.073
_exptl_absorpt_correction_T_max 0.9856
_exptl_absorpt_correction_T_min 0.9645
_exptl_absorpt_correction_type empirical
_exptl_absorpt_process_details 'SADABS Sheldrick 1996'
_exptl_crystal_colour colourless
_exptl_crystal_density_diffrn 1.242
_exptl_crystal_density_meas ?
_exptl_crystal_density_method 'not measured'
_exptl_crystal_description plate
_exptl_crystal_F_000 1480
_exptl_crystal_size_max 0.50
_exptl_crystal_size_mid 0.20
_exptl_crystal_size_min 0.20
_refine_diff_density_max 0.191
_refine_diff_density_min -0.200
_refine_diff_density_rms 0.042
_refine_ls_abs_structure_details 'Flack H D (1983), Acta Cryst. A39, 876-881'
_refine_ls_abs_structure_Flack -4(5)
_refine_ls_extinction_method none
_refine_ls_goodness_of_fit_ref 1.015
_refine_ls_hydrogen_treatment mixed
_refine_ls_matrix_type full
_refine_ls_number_parameters 251
_refine_ls_number_reflns 3972
_refine_ls_number_restraints 0
_refine_ls_restrained_S_all 1.015
_refine_ls_R_factor_all 0.0850
_refine_ls_R_factor_gt 0.0702
_refine_ls_shift/su_max 0.000
_refine_ls_shift/su_mean 0.000
_refine_ls_structure_factor_coef Fsqd
_refine_ls_weighting_details 'calc w=1/[\s^2^(Fo^2^)+(0.0972P)^2^+0.4675P] where P=(Fo^2^+2Fc^2^)/3'
_refine_ls_weighting_scheme calc
_refine_ls_wR_factor_gt 0.1794
_refine_ls_wR_factor_ref 0.1864
_reflns_number_gt 2756
_reflns_number_total 3972
_reflns_threshold_expression >2sigma(I)
_cod_data_source_file ol502116m_si_002.cif
_cod_data_source_block i_4
_cod_depositor_comments
;
The following automatic conversions were performed:

'_exptl_absorpt_correction_type' value 'Empirical' changed to
'empirical' according to
/home/saulius/struct/COD-crude-data--automatic-downloads/rss-feeds/ACS/lib/dictionaries/cif_core.dic
dictionary named 'cif_core.dic' version 2.4.2 from 2011-04-26.

Automatic conversion script
Id: cif_fix_values 2281 2013-09-26 08:29:07Z andrius 

 Adding full bibliography for 1517432--1517433.cif.

The following automatic conversions were performed:

'_exptl_crystal_density_meas' value 'not measured' was changed to '?'
- the value is perceived as not measured.

Automatic conversion script
Id: cif_fix_values 3008 2015-01-20 13:52:24Z robertas 
;
_cod_original_sg_symbol_H-M I_-4
_cod_database_code 1517433

loop_
_symmetry_equiv_pos_as_xyz
'x, y, z'
'-x, -y, z'
'y, -x, -z'
'-y, x, -z'
'x+1/2, y+1/2, z+1/2'
'-x+1/2, -y+1/2, z+1/2'
'y+1/2, -x+1/2, -z+1/2'
'-y+1/2, x+1/2, -z+1/2'

loop_
_atom_site_label
_atom_site_type_symbol
_atom_site_fract_x
_atom_site_fract_y
_atom_site_fract_z
_atom_site_U_iso_or_equiv
_atom_site_adp_type
_atom_site_occupancy
_atom_site_symmetry_multiplicity
_atom_site_calc_flag
_atom_site_refinement_flags
C1A C 0.44654(13) 0.01334(13) 0.1218(4) 0.0633(8) Uani 1 1 d .
C2A C 0.46085(13) 0.06618(13) 0.2496(5) 0.0641(7) Uani 1 1 d .
H2AA H 0.4693 0.1002 0.1683 0.077 Uiso 1 1 calc R
H2AB H 0.4268 0.0756 0.3298 0.077 Uiso 1 1 calc R
C3A C 0.5000 0.0000 -0.0008(6) 0.0652(10) Uani 1 2 d S
H3AA H 0.507(3) 0.031(3) -0.077(10) 0.078 Uiso 0.50 1 d P
C1B C 0.39603(13) 0.02517(13) -0.0132(4) 0.0632(7) Uani 1 1 d .
C2B C 0.37769(13) -0.01761(14) -0.1402(5) 0.0666(8) Uani 1 1 d .
H2BA H 0.3937 -0.0554 -0.1297 0.080 Uiso 1 1 calc R
C3B C 0.33717(14) -0.00691(14) -0.2802(5) 0.0682(8) Uani 1 1 d .
H3BA H 0.3260 -0.0370 -0.3649 0.082 Uiso 1 1 calc R
C4B C 0.31254(13) 0.04805(14) -0.2980(4) 0.0656(8) Uani 1 1 d .
C5B C 0.32891(14) 0.09049(14) -0.1696(4) 0.0679(8) Uani 1 1 d .
H5BA H 0.3119 0.1279 -0.1775 0.081 Uiso 1 1 calc R
C6B C 0.36962(13) 0.07932(13) -0.0303(5) 0.0672(8) Uani 1 1 d .
H6BA H 0.3799 0.1093 0.0561 0.081 Uiso 1 1 calc R
N1C N 0.27266(11) 0.06036(12) -0.4467(4) 0.0714(7) Uani 1 1 d .
C2C C 0.26768(15) 0.03052(16) -0.6149(5) 0.0794(9) Uani 1 1 d .
H2CA H 0.2894 -0.0029 -0.6493 0.095 Uiso 1 1 calc R
C3C C 0.22691(15) 0.05631(17) -0.7236(5) 0.0831(10) Uani 1 1 d .
H3CA H 0.2149 0.0448 -0.8474 0.100 Uiso 1 1 calc R
C4C C 0.20567(15) 0.10363(17) -0.6182(5) 0.0783(9) Uani 1 1 d .
H4CA H 0.1761 0.1297 -0.6573 0.094 Uiso 1 1 calc R
C5C C 0.23460(14) 0.10528(15) -0.4525(5) 0.0752(9) Uani 1 1 d .
H5CA H 0.2294 0.1333 -0.3549 0.090 Uiso 1 1 calc R
C1D C 0.02441(13) 0.04953(13) -0.6275(4) 0.0632(7) Uani 1 1 d .
C2D C -0.02491(13) 0.07284(13) -0.4993(5) 0.0646(7) Uani 1 1 d .
H2DA H -0.0099 0.1045 -0.4181 0.077 Uiso 1 1 calc R
H2DB H -0.0562 0.0889 -0.5802 0.077 Uiso 1 1 calc R
C3D C 0.0000 0.0000 -0.7502(7) 0.0662(10) Uani 1 2 d S
H3DA H 0.030(3) -0.014(3) -0.828(9) 0.079 Uiso 0.50 1 d P
C1E C 0.04919(13) 0.09640(13) -0.7602(5) 0.0648(7) Uani 1 1 d .
C2E C 0.08839(13) 0.08066(14) -0.9039(5) 0.0677(8) Uani 1 1 d .
H2EA H 0.0996 0.0412 -0.9164 0.081 Uiso 1 1 calc R
C3E C 0.11079(13) 0.12101(14) -1.0266(5) 0.0677(8) Uani 1 1 d .
H3EA H 0.1372 0.1094 -1.1232 0.081 Uiso 1 1 calc R
C4E C 0.09495(15) 0.17911(14) -1.0100(5) 0.0725(8) Uani 1 1 d .
C5E C 0.05752(15) 0.19519(14) -0.8697(5) 0.0737(8) Uani 1 1 d .
H5EA H 0.0472 0.2348 -0.8568 0.088 Uiso 1 1 calc R
C6E C 0.03416(14) 0.15459(14) -0.7449(5) 0.0703(8) Uani 1 1 d .
H6EA H 0.0078 0.1667 -0.6487 0.084 Uiso 1 1 calc R
N1F N 0.11986(13) 0.22070(13) -1.1378(4) 0.0789(8) Uani 1 1 d .
C2F C 0.1426(2) 0.27282(19) -1.0849(7) 0.1052(13) Uani 1 1 d .
H2FA H 0.1416 0.2888 -0.9601 0.126 Uiso 1 1 calc R
C3F C 0.16696(19) 0.2980(2) -1.2394(8) 0.1106(14) Uani 1 1 d .
H3FA H 0.1873 0.3338 -1.2425 0.133 Uiso 1 1 calc R
C4F C 0.1559(2) 0.25998(18) -1.3988(7) 0.0993(12) Uani 1 1 d .
H4FA H 0.1670 0.2662 -1.5277 0.119 Uiso 1 1 calc R
C5F C 0.12689(18) 0.21382(18) -1.3292(6) 0.0883(11) Uani 1 1 d .
H5FA H 0.1135 0.1818 -1.4019 0.106 Uiso 1 1 calc R

loop_
_atom_site_aniso_label
_atom_site_aniso_U_11
_atom_site_aniso_U_22
_atom_site_aniso_U_33
_atom_site_aniso_U_23
_atom_site_aniso_U_13
_atom_site_aniso_U_12
C1A 0.0659(17) 0.0688(17) 0.0553(17) -0.0004(14) 0.0023(14) -0.0020(13)
C2A 0.0652(16) 0.0688(17) 0.0583(15) 0.0002(16) 0.0032(15) 0.0006(13)
C3A 0.070(3) 0.069(3) 0.056(2) 0.000 0.000 -0.002(2)
C1B 0.0647(16) 0.0716(18) 0.0534(16) 0.0029(14) 0.0071(14) -0.0017(14)
C2B 0.0626(17) 0.0729(19) 0.0644(18) 0.0033(15) 0.0051(15) -0.0021(14)
C3B 0.0672(17) 0.0774(19) 0.0600(18) -0.0063(15) 0.0070(15) -0.0077(15)
C4B 0.0602(17) 0.079(2) 0.0573(18) 0.0028(15) 0.0055(14) -0.0059(14)
C5B 0.0654(17) 0.0711(18) 0.0671(19) 0.0016(15) 0.0042(15) 0.0020(14)
C6B 0.0678(17) 0.0689(18) 0.0648(18) 0.0039(15) 0.0038(15) -0.0038(14)
N1C 0.0644(15) 0.0831(17) 0.0667(16) -0.0002(15) 0.0002(13) -0.0007(14)
C2C 0.070(2) 0.098(2) 0.069(2) -0.009(2) -0.0041(17) 0.0048(17)
C3C 0.073(2) 0.111(3) 0.0658(19) 0.001(2) -0.0030(18) -0.0014(19)
C4C 0.071(2) 0.088(2) 0.076(2) 0.003(2) -0.0063(18) 0.0002(16)
C5C 0.0702(19) 0.081(2) 0.074(2) -0.0028(18) -0.0039(18) -0.0050(16)
C1D 0.0659(17) 0.0653(17) 0.0583(17) -0.0022(14) 0.0005(14) -0.0026(13)
C2D 0.0666(17) 0.0660(16) 0.0612(17) -0.0052(14) -0.0059(15) -0.0010(13)
C3D 0.064(3) 0.074(3) 0.060(2) 0.000 0.000 0.005(2)
C1E 0.0653(16) 0.0698(17) 0.0594(17) -0.0048(15) -0.0069(15) -0.0010(13)
C2E 0.0691(18) 0.0682(17) 0.0658(19) -0.0025(16) -0.0078(16) -0.0021(14)
C3E 0.0680(17) 0.0741(19) 0.0610(17) -0.0024(15) 0.0003(15) -0.0054(14)
C4E 0.0753(19) 0.076(2) 0.0666(19) 0.0016(17) -0.0048(17) -0.0040(16)
C5E 0.089(2) 0.0609(17) 0.072(2) -0.0021(16) -0.0011(18) 0.0020(16)
C6E 0.0766(19) 0.0715(18) 0.0629(17) -0.0056(17) -0.0003(17) 0.0033(15)
N1F 0.0870(19) 0.0760(18) 0.0736(18) 0.0040(15) -0.0009(15) -0.0067(14)
C2F 0.131(3) 0.099(3) 0.086(3) 0.012(2) -0.011(3) -0.037(3)
C3F 0.106(3) 0.101(3) 0.124(3) 0.035(3) -0.017(3) -0.028(2)
C4F 0.122(3) 0.089(3) 0.087(3) 0.023(2) 0.013(3) -0.004(2)
C5F 0.102(3) 0.086(2) 0.077(2) 0.0057(19) 0.013(2) -0.004(2)

loop_
_atom_type_symbol
_atom_type_description
_atom_type_scat_dispersion_real
_atom_type_scat_dispersion_imag
_atom_type_scat_source
C C 0.0033 0.0016 'International Tables Vol C Tables 4.2.6.8 and 6.1.1.4'
H H 0.0000 0.0000 'International Tables Vol C Tables 4.2.6.8 and 6.1.1.4'
N N 0.0061 0.0033 'International Tables Vol C Tables 4.2.6.8 and 6.1.1.4'

loop_
_geom_angle_atom_site_label_1
_geom_angle_atom_site_label_2
_geom_angle_atom_site_label_3
_geom_angle
_geom_angle_site_symmetry_1
_geom_angle_site_symmetry_3
C1B C1A C3A 107.6(2) . .
C1B C1A C2A 111.0(2) . 8_545
C3A C1A C2A 108.9(2) . 8_545
C1B C1A C2A 112.4(2) . .
C3A C1A C2A 108.1(2) . .
C2A C1A C2A 108.7(2) 8_545 .
C1A C2A C1A 110.9(3) 7 .
C1A C3A C1A 111.8(3) 2_655 .
C6B C1B C2B 116.5(3) . .
C6B C1B C1A 123.2(3) . .
C2B C1B C1A 120.1(3) . .
C3B C2B C1B 122.3(3) . .
C2B C3B C4B 120.2(3) . .
C5B C4B C3B 118.3(3) . .
C5B C4B N1C 120.9(3) . .
C3B C4B N1C 120.8(3) . .
C6B C5B C4B 121.0(3) . .
C5B C6B C1B 121.7(3) . .
C5C N1C C2C 107.6(3) . .
C5C N1C C4B 126.4(3) . .
C2C N1C C4B 125.9(3) . .
C3C C2C N1C 108.9(3) . .
C2C C3C C4C 106.7(3) . .
C5C C4C C3C 107.7(3) . .
C4C C5C N1C 109.0(3) . .
C3D C1D C1E 108.7(3) . .
C3D C1D C2D 108.4(2) . 3_554
C1E C1D C2D 109.9(2) . 3_554
C3D C1D C2D 108.3(2) . .
C1E C1D C2D 112.4(2) . .
C2D C1D C2D 109.1(2) 3_554 .
C1D C2D C1D 110.8(3) 4_554 .
C1D C3D C1D 112.0(4) 2 .
C6E C1E C2E 117.8(3) . .
C6E C1E C1D 122.7(3) . .
C2E C1E C1D 119.5(3) . .
C3E C2E C1E 121.3(3) . .
C2E C3E C4E 120.2(3) . .
C5E C4E C3E 119.3(3) . .
C5E C4E N1F 121.6(3) . .
C3E C4E N1F 119.1(3) . .
C4E C5E C6E 121.2(3) . .
C1E C6E C5E 120.3(3) . .
C5F N1F C2F 109.0(3) . .
C5F N1F C4E 125.9(3) . .
C2F N1F C4E 125.1(3) . .
C3F C2F N1F 108.7(4) . .
C2F C3F C4F 106.6(4) . .
C5F C4F C3F 106.7(4) . .
C4F C5F N1F 108.9(4) . .

loop_
_geom_bond_atom_site_label_1
_geom_bond_atom_site_label_2
_geom_bond_distance
_geom_bond_site_symmetry_2
C1A C1B 1.527(4) .
C1A C3A 1.535(4) .
C1A C2A 1.539(4) 8_545
C1A C2A 1.549(4) .
C2A C1A 1.539(4) 7
C3A C1A 1.535(4) 2_655
C1B C6B 1.396(4) .
C1B C2B 1.395(4) .
C2B C3B 1.379(4) .
C3B C4B 1.396(5) .
C4B C5B 1.383(4) .
C4B N1C 1.420(4) .
C5B C6B 1.380(4) .
N1C C5C 1.359(4) .
N1C C2C 1.371(4) .
C2C C3C 1.350(5) .
C3C C4C 1.407(5) .
C4C C5C 1.341(5) .
C1D C3D 1.538(4) .
C1D C1E 1.537(4) .
C1D C2D 1.537(4) 3_554
C1D C2D 1.547(4) .
C2D C1D 1.537(4) 4_554
C3D C1D 1.538(4) 2
C1E C6E 1.391(4) .
C1E C2E 1.402(4) .
C2E C3E 1.370(4) .
C3E C4E 1.395(5) .
C4E C5E 1.361(5) .
C4E N1F 1.434(4) .
C5E C6E 1.391(5) .
N1F C5F 1.361(5) .
N1F C2F 1.364(5) .
C2F C3F 1.352(6) .
C3F C4F 1.444(6) .
C4F C5F 1.350(6) .

loop_
_geom_torsion_atom_site_label_1
_geom_torsion_atom_site_label_2
_geom_torsion_atom_site_label_3
_geom_torsion_atom_site_label_4
_geom_torsion
_geom_torsion_site_symmetry_1
_geom_torsion_site_symmetry_4
C1B C1A C2A C1A -177.9(3) . 7
C3A C1A C2A C1A -59.3(3) . 7
C2A C1A C2A C1A 58.8(2) 8_545 7
C1B C1A C3A C1A -179.3(3) . 2_655
C2A C1A C3A C1A -58.91(18) 8_545 2_655
C2A C1A C3A C1A 59.08(18) . 2_655
C3A C1A C1B C6B -113.4(3) . .
C2A C1A C1B C6B 127.5(3) 8_545 .
C2A C1A C1B C6B 5.5(4) . .
C3A C1A C1B C2B 60.4(3) . .
C2A C1A C1B C2B -58.6(4) 8_545 .
C2A C1A C1B C2B 179.3(3) . .
C6B C1B C2B C3B 2.3(4) . .
C1A C1B C2B C3B -172.0(3) . .
C1B C2B C3B C4B -0.6(5) . .
C2B C3B C4B C5B -1.4(4) . .
C2B C3B C4B N1C 177.2(3) . .
C3B C4B C5B C6B 1.6(4) . .
N1C C4B C5B C6B -177.0(3) . .
C4B C5B C6B C1B 0.2(4) . .
C2B C1B C6B C5B -2.1(4) . .
C1A C1B C6B C5B 172.0(3) . .
C5B C4B N1C C5C -20.0(5) . .
C3B C4B N1C C5C 161.4(3) . .
C5B C4B N1C C2C 156.6(3) . .
C3B C4B N1C C2C -22.0(5) . .
C5C N1C C2C C3C -0.3(4) . .
C4B N1C C2C C3C -177.4(3) . .
N1C C2C C3C C4C -0.4(4) . .
C2C C3C C4C C5C 0.9(4) . .
C3C C4C C5C N1C -1.1(4) . .
C2C N1C C5C C4C 0.9(4) . .
C4B N1C C5C C4C 177.9(3) . .
C3D C1D C2D C1D 58.5(3) . 4_554
C1E C1D C2D C1D 178.6(3) . 4_554
C2D C1D C2D C1D -59.3(2) 3_554 4_554
C1E C1D C3D C1D 178.6(3) . 2
C2D C1D C3D C1D 59.24(18) 3_554 2
C2D C1D C3D C1D -58.97(18) . 2
C3D C1D C1E C6E 128.5(3) . .
C2D C1D C1E C6E -113.0(3) 3_554 .
C2D C1D C1E C6E 8.6(4) . .
C3D C1D C1E C2E -51.2(3) . .
C2D C1D C1E C2E 67.3(3) 3_554 .
C2D C1D C1E C2E -171.1(3) . .
C6E C1E C2E C3E -0.6(4) . .
C1D C1E C2E C3E 179.1(3) . .
C1E C2E C3E C4E 0.2(4) . .
C2E C3E C4E C5E 0.6(5) . .
C2E C3E C4E N1F 178.8(3) . .
C3E C4E C5E C6E -1.0(5) . .
N1F C4E C5E C6E -179.2(3) . .
C2E C1E C6E C5E 0.2(4) . .
C1D C1E C6E C5E -179.5(3) . .
C4E C5E C6E C1E 0.6(5) . .
C5E C4E N1F C5F -138.0(4) . .
C3E C4E N1F C5F 43.8(5) . .
C5E C4E N1F C2F 44.9(5) . .
C3E C4E N1F C2F -133.2(4) . .
C5F N1F C2F C3F -3.2(5) . .
C4E N1F C2F C3F 174.3(3) . .
N1F C2F C3F C4F 2.8(5) . .
C2F C3F C4F C5F -1.4(5) . .
C3F C4F C5F N1F -0.6(5) . .
C2F N1F C5F C4F 2.3(5) . .
C4E N1F C5F C4F -175.1(3) . .
